data_4125160
loop_
_publ_author_name
'Buil, Mar\'ia L'
'Cardo, Juan J. F.'
'Esteruelas, Miguel A.'
'O\~nate, Enrique'

_publ_section_title
;
 Square-Planar Alkylidyne-Osmium and Five-Coordinate Alkylidene-Osmium
 Complexes: Controlling the Transformation from Hydride-Alkylidyne to
 Alkylidene.
;
_journal_issue 30
_journal_name_full 'Journal of the American Chemical Society'
_journal_page_first 9720
_journal_page_last 9728
_journal_paper_doi 10.1021/jacs.6b05825
_journal_volume 138
_journal_year 2016
_chemical_formula_moiety '2(C43 H62 Cl N2 Os P), C5H12'
_chemical_formula_sum 'C45.5 H68 Cl N2 Os P'
_chemical_formula_weight 899.64
_chemical_name_systematic
; 
 ? 
;
_space_group_IT_number 86
_symmetry_cell_setting tetragonal
_symmetry_space_group_name_Hall '-P 4bc'
_symmetry_space_group_name_H-M 'P 42/n :2'
_atom_sites_solution_hydrogens geom
_atom_sites_solution_primary direct
_atom_sites_solution_secondary difmap
_audit_creation_method SHELXL-97
_cell_angle_alpha 90.00
_cell_angle_beta 90.00
_cell_angle_gamma 90.00
_cell_formula_units_Z 8
_cell_length_a 24.642(3)
_cell_length_b 24.642(3)
_cell_length_c 16.016(2)
_cell_measurement_reflns_used 9896
_cell_measurement_temperature 100(2)
_cell_measurement_theta_max 26
_cell_measurement_theta_min 2
_cell_volume 9725(2)
_computing_cell_refinement 'SAINT+ v. 7.56a (Bruker AXS, 2008)'
_computing_data_collection 'apex2 v. 7.0 (Bruker AXS, 2009)'
_computing_data_reduction 'SAINT+ v. 7.56a (Bruker AXS, 2008)'
_computing_molecular_graphics 'XP, SHELXTL v. 6.14 (Bruker, 2000)'
_computing_publication_material 'XCIF, SHELXTL v. 6.14 (Bruker, 2000)'
_computing_structure_refinement 'SHELXL-97 (Sheldrick, 1997)'
_computing_structure_solution 'SHELXS-97 (Sheldrick, 1990)'
_diffrn_ambient_temperature 100(2)
_diffrn_measured_fraction_theta_full 0.999
_diffrn_measured_fraction_theta_max 0.942
_diffrn_measurement_device_type 'Bruker APEX CCD system'
_diffrn_measurement_method '\w rotations with narrow frames'
_diffrn_radiation_monochromator graphite
_diffrn_radiation_source 'fine-focus sealed tube'
_diffrn_radiation_type MoK\a
_diffrn_radiation_wavelength 0.71073
_diffrn_reflns_av_R_equivalents 0.0755
_diffrn_reflns_av_sigmaI/netI 0.0545
_diffrn_reflns_limit_h_max 33
_diffrn_reflns_limit_h_min -33
_diffrn_reflns_limit_k_max 33
_diffrn_reflns_limit_k_min -33
_diffrn_reflns_limit_l_max 22
_diffrn_reflns_limit_l_min -17
_diffrn_reflns_number 103123
_diffrn_reflns_theta_full 27.50
_diffrn_reflns_theta_max 29.47
_diffrn_reflns_theta_min 1.52
_exptl_absorpt_coefficient_mu 2.739
_exptl_absorpt_correction_T_max 0.862
_exptl_absorpt_correction_T_min 0.697
_exptl_absorpt_correction_type multi-scan
_exptl_absorpt_process_details
;
Absorption correction performed with SADABS program. This is based on the
method of Blessing: Blessing, R. H., Acta Crystallogr., Sect. A 1995, 51, 33.

SADABS: Area-Detector Absorption Correction. Bruker-AXS 
within SAINT+ package, v. 7.56a (2008).
;
_exptl_crystal_colour red
_exptl_crystal_density_diffrn 1.229
_exptl_crystal_density_method 'not measured'
_exptl_crystal_description 'irregular block'
_exptl_crystal_F_000 3704
_exptl_crystal_size_max 0.22
_exptl_crystal_size_mid 0.19
_exptl_crystal_size_min 0.15
_refine_diff_density_max 3.033
_refine_diff_density_min -1.313
_refine_diff_density_rms 0.157
_refine_ls_extinction_method none
_refine_ls_goodness_of_fit_ref 1.096
_refine_ls_hydrogen_treatment mixed
_refine_ls_matrix_type full
_refine_ls_number_parameters 510
_refine_ls_number_reflns 12728
_refine_ls_number_restraints 44
_refine_ls_restrained_S_all 1.097
_refine_ls_R_factor_all 0.1129
_refine_ls_R_factor_gt 0.0499
_refine_ls_shift/su_max 0.044
_refine_ls_shift/su_mean 0.001
_refine_ls_structure_factor_coef Fsqd
_refine_ls_weighting_details 'calc w=1/[\s^2^(Fo^2^)+(0.0704P)^2^+38.2396P] where P=(Fo^2^+2Fc^2^)/3'
_refine_ls_weighting_scheme calc
_refine_ls_wR_factor_gt 0.1238
_refine_ls_wR_factor_ref 0.1621
_reflns_number_gt 7669
_reflns_number_total 12728
_reflns_threshold_expression >2sigma(I)
_cod_data_source_file ja6b05825_si_003.cif
_cod_data_source_block enriquen112d
_cod_depositor_comments 'Adding full bibliography for 4125159--4125160.cif.'
_cod_original_sg_symbol_H-M P42/n
_cod_original_formula_sum 'C45.50 H68 Cl N2 Os P'
_cod_database_code 4125160

loop_
_symmetry_equiv_pos_as_xyz
'x, y, z'
'-x+1/2, -y+1/2, z'
'-y, x+1/2, z+1/2'
'y+1/2, -x, z+1/2'
'-x, -y, -z'
'x-1/2, y-1/2, -z'
'y, -x-1/2, -z-1/2'
'-y-1/2, x, -z-1/2'

loop_
_atom_site_label
_atom_site_type_symbol
_atom_site_fract_x
_atom_site_fract_y
_atom_site_fract_z
_atom_site_U_iso_or_equiv
_atom_site_adp_type
_atom_site_occupancy
_atom_site_symmetry_multiplicity
_atom_site_calc_flag
_atom_site_refinement_flags
_atom_site_disorder_assembly
_atom_site_disorder_group
Os Os 0.688969(9) 0.478538(9) 0.818672(16) 0.02783(9) Uani 1 1 d . . .
P1 P 0.60048(7) 0.44732(7) 0.84923(11) 0.0317(4) Uani 1 1 d . . .
Cl1 Cl 0.64791(6) 0.55095(7) 0.73706(11) 0.0388(4) Uani 1 1 d . . .
N1 N 0.7766(2) 0.5078(2) 0.6880(3) 0.0313(11) Uani 1 1 d . . .
N2 N 0.8009(2) 0.5408(2) 0.8060(3) 0.0296(11) Uani 1 1 d . . .
C1 C 0.7153(3) 0.4391(3) 0.8976(5) 0.0377(16) Uani 1 1 d . . .
C2 C 0.7335(2) 0.4123(3) 0.9728(5) 0.0439(18) Uani 1 1 d . . .
C3 C 0.7416(3) 0.3555(3) 0.9716(7) 0.059(2) Uani 1 1 d . . .
H3 H 0.7339 0.3347 0.9231 0.070 Uiso 1 1 calc R . .
C4 C 0.7617(3) 0.3307(4) 1.0448(8) 0.078(3) Uani 1 1 d . . .
H4 H 0.7666 0.2924 1.0460 0.093 Uiso 1 1 calc R . .
C5 C 0.7740(4) 0.3603(5) 1.1136(8) 0.086(4) Uani 1 1 d . . .
H5 H 0.7890 0.3430 1.1613 0.103 Uiso 1 1 calc R . .
C6 C 0.7648(4) 0.4157(4) 1.1146(7) 0.074(3) Uani 1 1 d . . .
H6 H 0.7719 0.4361 1.1638 0.089 Uiso 1 1 calc R . .
C7 C 0.7454(3) 0.4415(4) 1.0438(6) 0.054(2) Uani 1 1 d . . .
H7 H 0.7402 0.4797 1.0443 0.065 Uiso 1 1 calc R . .
C8 C 0.7611(2) 0.5099(2) 0.7688(4) 0.0324(14) Uani 1 1 d . . .
C9 C 0.8236(3) 0.5372(3) 0.6743(4) 0.0346(15) Uani 1 1 d . . .
H9 H 0.8417 0.5419 0.6224 0.042 Uiso 1 1 calc R . .
C10 C 0.8390(3) 0.5579(3) 0.7483(4) 0.0343(14) Uani 1 1 d . . .
H10 H 0.8699 0.5799 0.7588 0.041 Uiso 1 1 calc R . .
C11 C 0.7540(2) 0.4723(3) 0.6251(4) 0.0332(14) Uani 1 1 d . . .
C12 C 0.7240(2) 0.4942(3) 0.5595(4) 0.0352(15) Uani 1 1 d . . .
C13 C 0.7136(3) 0.5546(3) 0.5495(5) 0.0403(16) Uani 1 1 d . . .
H13 H 0.7206 0.5723 0.6047 0.048 Uiso 1 1 calc R . .
C14 C 0.7534(4) 0.5789(3) 0.4862(5) 0.056(2) Uani 1 1 d . . .
H14A H 0.7907 0.5705 0.5032 0.084 Uiso 1 1 calc R . .
H14B H 0.7486 0.6183 0.4840 0.084 Uiso 1 1 calc R . .
H14C H 0.7464 0.5633 0.4309 0.084 Uiso 1 1 calc R . .
C15 C 0.6551(3) 0.5671(4) 0.5249(5) 0.055(2) Uani 1 1 d . . .
H15A H 0.6480 0.5529 0.4688 0.083 Uiso 1 1 calc R . .
H15B H 0.6493 0.6064 0.5253 0.083 Uiso 1 1 calc R . .
H15C H 0.6303 0.5499 0.5648 0.083 Uiso 1 1 calc R . .
C16 C 0.7051(3) 0.4578(3) 0.5000(5) 0.0471(18) Uani 1 1 d . . .
H16 H 0.6845 0.4711 0.4542 0.057 Uiso 1 1 calc R . .
C17 C 0.7154(3) 0.4032(3) 0.5053(6) 0.052(2) Uani 1 1 d . . .
H17 H 0.7011 0.3791 0.4646 0.062 Uiso 1 1 calc R . .
C18 C 0.7463(3) 0.3838(3) 0.5691(6) 0.051(2) Uani 1 1 d . . .
H18 H 0.7544 0.3461 0.5707 0.062 Uiso 1 1 calc R . .
C19 C 0.7664(3) 0.4169(3) 0.6317(5) 0.0414(17) Uani 1 1 d . . .
C20 C 0.8023(3) 0.3945(3) 0.7002(5) 0.0464(18) Uani 1 1 d . . .
H20 H 0.8018 0.4208 0.7478 0.056 Uiso 1 1 calc R . .
C21 C 0.7831(3) 0.3394(3) 0.7329(6) 0.056(2) Uani 1 1 d . . .
H21A H 0.7447 0.3417 0.7484 0.084 Uiso 1 1 calc R . .
H21B H 0.8046 0.3294 0.7820 0.084 Uiso 1 1 calc R . .
H21C H 0.7878 0.3119 0.6893 0.084 Uiso 1 1 calc R . .
C22 C 0.8618(3) 0.3897(4) 0.6685(6) 0.060(2) Uani 1 1 d . . .
H22A H 0.8633 0.3642 0.6216 0.091 Uiso 1 1 calc R . .
H22B H 0.8851 0.3765 0.7138 0.091 Uiso 1 1 calc R . .
H22C H 0.8746 0.4254 0.6500 0.091 Uiso 1 1 calc R . .
C23 C 0.8076(3) 0.5495(3) 0.8945(4) 0.0329(14) Uani 1 1 d . . .
C24 C 0.7770(3) 0.5901(3) 0.9348(4) 0.0355(15) Uani 1 1 d . . .
C25 C 0.7397(3) 0.6265(3) 0.8838(5) 0.0448(18) Uani 1 1 d . . .
H25 H 0.7267 0.6051 0.8346 0.054 Uiso 1 1 calc R . .
C26 C 0.6894(4) 0.6448(4) 0.9336(6) 0.067(3) Uani 1 1 d . . .
H26A H 0.6709 0.6129 0.9565 0.100 Uiso 1 1 calc R . .
H26B H 0.6646 0.6645 0.8967 0.100 Uiso 1 1 calc R . .
H26C H 0.7007 0.6686 0.9794 0.100 Uiso 1 1 calc R . .
C27 C 0.7718(4) 0.6751(3) 0.8509(7) 0.068(3) Uani 1 1 d . . .
H27A H 0.7849 0.6968 0.8980 0.101 Uiso 1 1 calc R . .
H27B H 0.7482 0.6975 0.8155 0.101 Uiso 1 1 calc R . .
H27C H 0.8028 0.6622 0.8180 0.101 Uiso 1 1 calc R . .
C28 C 0.7852(3) 0.5971(3) 1.0195(5) 0.0435(17) Uani 1 1 d . . .
H28 H 0.7647 0.6236 1.0488 0.052 Uiso 1 1 calc R . .
C29 C 0.8230(3) 0.5660(3) 1.0622(5) 0.0480(19) Uani 1 1 d . . .
H29 H 0.8280 0.5713 1.1204 0.058 Uiso 1 1 calc R . .
C30 C 0.8533(3) 0.5276(3) 1.0210(5) 0.0423(17) Uani 1 1 d . . .
H30 H 0.8793 0.5070 1.0513 0.051 Uiso 1 1 calc R . .
C31 C 0.8469(3) 0.5182(3) 0.9364(5) 0.0380(16) Uani 1 1 d . . .
C32 C 0.8825(3) 0.4770(3) 0.8913(5) 0.0420(17) Uani 1 1 d . . .
H32 H 0.8696 0.4744 0.8323 0.050 Uiso 1 1 calc R . .
C33 C 0.8793(3) 0.4204(3) 0.9298(6) 0.054(2) Uani 1 1 d . . .
H33A H 0.8937 0.4214 0.9868 0.081 Uiso 1 1 calc R . .
H33B H 0.9008 0.3950 0.8961 0.081 Uiso 1 1 calc R . .
H33C H 0.8414 0.4084 0.9311 0.081 Uiso 1 1 calc R . .
C34 C 0.9417(3) 0.4963(3) 0.8898(7) 0.063(3) Uani 1 1 d . . .
H34A H 0.9440 0.5310 0.8602 0.094 Uiso 1 1 calc R . .
H34B H 0.9641 0.4693 0.8610 0.094 Uiso 1 1 calc R . .
H34C H 0.9548 0.5009 0.9471 0.094 Uiso 1 1 calc R . .
C35 C 0.5627(3) 0.4868(3) 0.9293(5) 0.0413(17) Uani 1 1 d . . .
H35 H 0.5274 0.4680 0.9404 0.050 Uiso 1 1 calc R . .
C36 C 0.5951(3) 0.4877(3) 1.0097(5) 0.0502(19) Uani 1 1 d . . .
H36A H 0.6298 0.5062 1.0002 0.075 Uiso 1 1 calc R . .
H36B H 0.6020 0.4504 1.0282 0.075 Uiso 1 1 calc R . .
H36C H 0.5746 0.5071 1.0528 0.075 Uiso 1 1 calc R . .
C37 C 0.5506(3) 0.5445(3) 0.9007(5) 0.052(2) Uani 1 1 d . . .
H37A H 0.5299 0.5634 0.9440 0.078 Uiso 1 1 calc R . .
H37B H 0.5293 0.5434 0.8490 0.078 Uiso 1 1 calc R . .
H37C H 0.5847 0.5637 0.8906 0.078 Uiso 1 1 calc R . .
C38 C 0.5560(3) 0.4501(3) 0.7557(5) 0.0460(18) Uani 1 1 d . . .
H38 H 0.5517 0.4897 0.7438 0.055 Uiso 1 1 calc R . .
C39 C 0.5844(4) 0.4269(3) 0.6765(5) 0.055(2) Uani 1 1 d . . .
H39A H 0.5779 0.3878 0.6731 0.082 Uiso 1 1 calc R . .
H39B H 0.6235 0.4338 0.6798 0.082 Uiso 1 1 calc R . .
H39C H 0.5696 0.4446 0.6267 0.082 Uiso 1 1 calc R . .
C40 C 0.4994(3) 0.4292(4) 0.7630(6) 0.065(3) Uani 1 1 d . . .
H40A H 0.4791 0.4381 0.7122 0.097 Uiso 1 1 calc R . .
H40B H 0.4817 0.4459 0.8113 0.097 Uiso 1 1 calc R . .
H40C H 0.5003 0.3897 0.7703 0.097 Uiso 1 1 calc R . .
C41 C 0.5987(3) 0.3777(3) 0.8938(5) 0.0364(15) Uani 1 1 d . . .
H41 H 0.6268 0.3774 0.9388 0.044 Uiso 1 1 calc R . .
C42 C 0.6178(3) 0.3354(3) 0.8295(5) 0.0473(19) Uani 1 1 d . . .
H42A H 0.6294 0.3024 0.8586 0.071 Uiso 1 1 calc R . .
H42B H 0.6484 0.3501 0.7976 0.071 Uiso 1 1 calc R . .
H42C H 0.5879 0.3267 0.7915 0.071 Uiso 1 1 calc R . .
C43 C 0.5458(3) 0.3587(3) 0.9364(5) 0.0439(18) Uani 1 1 d . . .
H43A H 0.5160 0.3596 0.8959 0.066 Uiso 1 1 calc R . .
H43B H 0.5373 0.3829 0.9832 0.066 Uiso 1 1 calc R . .
H43C H 0.5504 0.3216 0.9571 0.066 Uiso 1 1 calc R . .
C44 C 0.3652(16) 0.3323(10) 0.809(2) 0.125(13) Uani 0.40 1 d PDU A -1
H44A H 0.3604 0.3406 0.8681 0.188 Uiso 0.40 1 calc PR A -1
H44B H 0.4030 0.3221 0.7983 0.188 Uiso 0.40 1 calc PR A -1
H44C H 0.3413 0.3022 0.7931 0.188 Uiso 0.40 1 calc PR A -1
C45 C 0.3508(10) 0.3826(9) 0.7565(13) 0.077(7) Uani 0.40 1 d PDU A -1
H45A H 0.3838 0.3963 0.7281 0.093 Uiso 0.40 1 calc PR A -1
H45B H 0.3239 0.3726 0.7132 0.093 Uiso 0.40 1 calc PR A -1
C46 C 0.3277(14) 0.4263(8) 0.8118(14) 0.133(14) Uani 0.40 1 d PDU A -1
H46A H 0.3576 0.4479 0.8365 0.159 Uiso 0.40 1 calc PR A -1
H46B H 0.3067 0.4097 0.8578 0.159 Uiso 0.40 1 calc PR A -1
C47 C 0.2906(8) 0.4634(8) 0.760(2) 0.118(11) Uani 0.40 1 d PDU A -1
H47A H 0.2776 0.4438 0.7098 0.141 Uiso 0.40 1 calc PR A -1
H47B H 0.2587 0.4743 0.7935 0.141 Uiso 0.40 1 calc PR A -1
C48 C 0.3224(10) 0.5133(8) 0.7339(15) 0.074(7) Uani 0.40 1 d PDU A -1
H48A H 0.3188 0.5414 0.7769 0.110 Uiso 0.40 1 calc PR A -1
H48B H 0.3082 0.5270 0.6808 0.110 Uiso 0.40 1 calc PR A -1
H48C H 0.3608 0.5037 0.7273 0.110 Uiso 0.40 1 calc PR A -1
C49 C 0.3785(11) 0.336(3) 0.810(7) 0.087(16) Uiso 0.10 1 d PD B -2
H49A H 0.3923 0.3719 0.8275 0.131 Uiso 0.10 1 calc PR B -2
H49B H 0.3951 0.3265 0.7562 0.131 Uiso 0.10 1 calc PR B -2
H49C H 0.3876 0.3091 0.8517 0.131 Uiso 0.10 1 calc PR B -2
C50 C 0.3164(11) 0.3394(18) 0.799(4) 0.087(16) Uiso 0.10 1 d PD B -2
H50A H 0.2988 0.3414 0.8548 0.105 Uiso 0.10 1 calc PR B -2
H50B H 0.3064 0.3723 0.7673 0.105 Uiso 0.10 1 calc PR B -2
C51 C 0.297(2) 0.288(2) 0.753(3) 0.087(16) Uiso 0.10 1 d PD B -2
H51A H 0.3254 0.2764 0.7126 0.105 Uiso 0.10 1 calc PR B -2
H51B H 0.2636 0.2962 0.7212 0.105 Uiso 0.10 1 calc PR B -2
C52 C 0.287(2) 0.2432(19) 0.817(5) 0.087(16) Uiso 0.10 1 d PD B -2
H52A H 0.3211 0.2324 0.8444 0.105 Uiso 0.10 1 calc PR B -2
H52B H 0.2711 0.2109 0.7892 0.105 Uiso 0.10 1 calc PR B -2
C53 C 0.247(5) 0.265(4) 0.883(5) 0.087(16) Uiso 0.10 1 d PD B -2
H53A H 0.2445 0.2393 0.9298 0.131 Uiso 0.10 1 calc PR B -2
H53B H 0.2105 0.2688 0.8578 0.131 Uiso 0.10 1 calc PR B -2
H53C H 0.2591 0.3002 0.9033 0.131 Uiso 0.10 1 calc PR B -2

loop_
_atom_site_aniso_label
_atom_site_aniso_U_11
_atom_site_aniso_U_22
_atom_site_aniso_U_33
_atom_site_aniso_U_23
_atom_site_aniso_U_13
_atom_site_aniso_U_12
Os 0.02330(13) 0.02531(13) 0.03487(14) 0.00268(10) 0.00678(10) 0.00136(9)
P1 0.0275(8) 0.0278(8) 0.0398(9) 0.0030(7) 0.0046(7) -0.0004(6)
Cl1 0.0309(8) 0.0351(8) 0.0504(10) 0.0085(7) 0.0089(7) 0.0076(6)
N1 0.023(2) 0.027(3) 0.044(3) -0.001(2) 0.008(2) -0.001(2)
N2 0.030(3) 0.021(2) 0.038(3) 0.002(2) 0.006(2) 0.001(2)
C1 0.025(3) 0.032(3) 0.056(4) 0.004(3) 0.005(3) 0.002(3)
C2 0.018(3) 0.045(4) 0.069(5) 0.017(4) -0.001(3) -0.002(3)
C3 0.029(4) 0.046(4) 0.101(7) 0.026(5) 0.002(4) 0.001(3)
C4 0.039(5) 0.053(5) 0.141(10) 0.054(6) -0.006(6) -0.003(4)
C5 0.051(6) 0.101(9) 0.105(9) 0.062(8) -0.028(6) -0.021(6)
C6 0.058(6) 0.090(7) 0.074(7) 0.042(6) -0.020(5) -0.016(5)
C7 0.033(4) 0.063(5) 0.066(5) 0.022(5) -0.008(4) -0.007(4)
C8 0.026(3) 0.023(3) 0.048(4) -0.004(3) 0.002(3) 0.005(2)
C9 0.028(3) 0.033(3) 0.043(4) 0.009(3) 0.009(3) -0.001(3)
C10 0.025(3) 0.037(4) 0.040(4) 0.005(3) 0.006(3) -0.004(3)
C11 0.021(3) 0.034(3) 0.045(4) -0.001(3) 0.009(3) -0.005(2)
C12 0.017(3) 0.047(4) 0.042(4) -0.006(3) 0.005(3) -0.011(3)
C13 0.036(4) 0.042(4) 0.042(4) -0.004(3) -0.001(3) 0.006(3)
C14 0.076(6) 0.043(4) 0.049(5) 0.005(4) 0.003(4) -0.006(4)
C15 0.055(5) 0.061(5) 0.049(5) -0.002(4) -0.003(4) 0.019(4)
C16 0.030(4) 0.055(5) 0.057(5) 0.000(4) 0.000(3) -0.003(3)
C17 0.041(4) 0.048(5) 0.066(5) -0.020(4) 0.001(4) -0.009(3)
C18 0.043(4) 0.034(4) 0.078(6) -0.009(4) 0.000(4) -0.007(3)
C19 0.030(3) 0.034(4) 0.060(5) -0.006(3) 0.006(3) -0.001(3)
C20 0.037(4) 0.045(4) 0.057(5) -0.003(4) 0.012(3) 0.009(3)
C21 0.056(5) 0.041(4) 0.071(6) 0.004(4) 0.007(4) 0.003(4)
C22 0.043(4) 0.051(5) 0.087(7) 0.016(5) -0.002(4) 0.005(4)
C23 0.028(3) 0.030(3) 0.041(4) 0.007(3) 0.005(3) -0.003(3)
C24 0.029(3) 0.030(3) 0.048(4) 0.004(3) 0.000(3) -0.001(3)
C25 0.047(4) 0.036(4) 0.051(5) -0.010(3) -0.008(4) 0.009(3)
C26 0.057(5) 0.072(6) 0.071(6) -0.018(5) 0.001(5) 0.026(5)
C27 0.078(6) 0.039(4) 0.086(7) 0.015(5) -0.013(5) 0.014(4)
C28 0.049(4) 0.044(4) 0.037(4) -0.007(3) 0.003(3) 0.000(3)
C29 0.051(4) 0.063(5) 0.031(4) 0.007(4) -0.002(3) -0.012(4)
C30 0.040(4) 0.041(4) 0.046(4) 0.017(3) -0.004(3) -0.002(3)
C31 0.034(3) 0.029(3) 0.051(4) 0.009(3) 0.004(3) -0.003(3)
C32 0.034(4) 0.039(4) 0.053(5) 0.011(3) 0.000(3) 0.002(3)
C33 0.046(4) 0.036(4) 0.079(6) 0.014(4) 0.010(4) 0.006(3)
C34 0.035(4) 0.047(5) 0.107(8) 0.005(5) 0.011(5) -0.002(3)
C35 0.037(4) 0.031(3) 0.057(5) 0.004(3) 0.021(3) 0.007(3)
C36 0.058(5) 0.043(4) 0.049(5) -0.003(4) 0.016(4) 0.013(4)
C37 0.058(5) 0.037(4) 0.060(5) 0.008(4) 0.023(4) 0.014(3)
C38 0.034(4) 0.046(4) 0.058(5) 0.012(4) -0.006(3) -0.001(3)
C39 0.068(6) 0.047(4) 0.049(5) -0.005(4) -0.012(4) -0.009(4)
C40 0.043(5) 0.081(6) 0.071(6) 0.018(5) -0.015(4) -0.021(4)
C41 0.031(3) 0.032(3) 0.046(4) 0.003(3) 0.001(3) 0.000(3)
C42 0.055(5) 0.031(3) 0.056(5) -0.001(3) 0.010(4) -0.001(3)
C43 0.033(4) 0.036(4) 0.062(5) 0.006(3) 0.007(3) -0.004(3)
C44 0.132(16) 0.131(16) 0.113(15) 0.018(9) 0.003(10) 0.002(10)
C45 0.071(10) 0.095(11) 0.065(10) 0.007(8) 0.009(8) -0.012(8)
C46 0.127(16) 0.139(16) 0.132(16) -0.007(10) 0.000(9) -0.013(10)
C47 0.131(14) 0.120(14) 0.102(14) -0.012(9) 0.012(9) -0.008(9)
C48 0.081(10) 0.077(10) 0.062(9) -0.027(8) 0.009(8) -0.035(8)

loop_
_atom_type_symbol
_atom_type_description
_atom_type_scat_dispersion_real
_atom_type_scat_dispersion_imag
_atom_type_scat_source
C C 0.0033 0.0016 'International Tables Vol C Tables 4.2.6.8 and 6.1.1.4'
H H 0.0000 0.0000 'International Tables Vol C Tables 4.2.6.8 and 6.1.1.4'
N N 0.0061 0.0033 'International Tables Vol C Tables 4.2.6.8 and 6.1.1.4'
P P 0.1023 0.0942 'International Tables Vol C Tables 4.2.6.8 and 6.1.1.4'
Cl Cl 0.1484 0.1585 'International Tables Vol C Tables 4.2.6.8 and 6.1.1.4'
Os Os -1.2165 7.6030 'International Tables Vol C Tables 4.2.6.8 and 6.1.1.4'

loop_
_geom_angle_atom_site_label_1
_geom_angle_atom_site_label_2
_geom_angle_atom_site_label_3
_geom_angle
C1 Os C8 99.7(3)
C1 Os P1 90.7(2)
C8 Os P1 168.83(19)
C1 Os Cl1 164.9(2)
C8 Os Cl1 82.96(17)
P1 Os Cl1 88.07(6)
C38 P1 C41 109.3(3)
C38 P1 C35 104.0(4)
C41 P1 C35 101.9(3)
C38 P1 Os 111.4(2)
C41 P1 Os 113.7(2)
C35 P1 Os 115.7(2)
C8 N1 C9 111.7(6)
C8 N1 C11 125.6(5)
C9 N1 C11 121.9(5)
C8 N2 C10 111.3(5)
C8 N2 C23 126.1(5)
C10 N2 C23 122.2(5)
C2 C1 Os 170.8(6)
C7 C2 C3 119.9(8)
C7 C2 C1 121.0(7)
C3 C2 C1 119.0(8)
C4 C3 C2 117.8(10)
C5 C4 C3 121.4(9)
C4 C5 C6 120.2(9)
C7 C6 C5 120.0(11)
C2 C7 C6 120.6(9)
N1 C8 N2 103.5(5)
N1 C8 Os 126.3(5)
N2 C8 Os 130.0(5)
C10 C9 N1 107.2(6)
C9 C10 N2 106.4(6)
C12 C11 C19 123.3(7)
C12 C11 N1 119.8(6)
C19 C11 N1 116.8(6)
C16 C12 C11 116.4(7)
C16 C12 C13 120.3(7)
C11 C12 C13 123.2(6)
C12 C13 C15 112.6(6)
C12 C13 C14 110.1(6)
C15 C13 C14 110.9(7)
C17 C16 C12 121.9(8)
C18 C17 C16 119.7(7)
C17 C18 C19 122.4(7)
C18 C19 C11 116.2(7)
C18 C19 C20 121.2(7)
C11 C19 C20 122.5(7)
C19 C20 C21 113.1(7)
C19 C20 C22 110.0(6)
C21 C20 C22 109.6(6)
C31 C23 C24 122.6(6)
C31 C23 N2 117.7(6)
C24 C23 N2 119.6(6)
C28 C24 C23 117.4(6)
C28 C24 C25 122.7(6)
C23 C24 C25 119.7(6)
C24 C25 C27 109.5(6)
C24 C25 C26 112.4(7)
C27 C25 C26 111.4(7)
C24 C28 C29 120.8(7)
C30 C29 C28 120.6(7)
C29 C30 C31 121.5(7)
C30 C31 C23 117.0(7)
C30 C31 C32 120.6(6)
C23 C31 C32 122.4(7)
C31 C32 C33 112.9(6)
C31 C32 C34 110.4(6)
C33 C32 C34 109.8(6)
C36 C35 C37 110.2(7)
C36 C35 P1 109.3(5)
C37 C35 P1 112.2(5)
C40 C38 C39 110.9(7)
C40 C38 P1 118.3(6)
C39 C38 P1 112.3(5)
C42 C41 C43 110.4(6)
C42 C41 P1 111.1(5)
C43 C41 P1 118.0(5)
C46 C45 C44 110.1(10)
C45 C46 C47 109.4(10)
C48 C47 C46 108.9(10)
C51 C50 C49 108.53(10)
C50 C51 C52 108.53(10)
C51 C52 C53 108.53(10)

loop_
_geom_bond_atom_site_label_1
_geom_bond_atom_site_label_2
_geom_bond_distance
Os C1 1.722(7)
Os C8 2.095(6)
Os P1 2.3635(17)
Os Cl1 2.4323(16)
P1 C38 1.858(8)
P1 C41 1.859(7)
P1 C35 1.860(7)
N1 C8 1.350(8)
N1 C9 1.385(8)
N1 C11 1.445(8)
N2 C8 1.379(8)
N2 C10 1.384(8)
N2 C23 1.443(8)
C1 C2 1.444(10)
C2 C7 1.378(12)
C2 C3 1.415(11)
C3 C4 1.412(13)
C4 C5 1.356(16)
C5 C6 1.385(15)
C6 C7 1.384(11)
C9 C10 1.345(10)
C11 C12 1.393(10)
C11 C19 1.403(9)
C12 C16 1.390(10)
C12 C13 1.519(10)
C13 C15 1.526(10)
C13 C14 1.533(11)
C16 C17 1.371(11)
C17 C18 1.361(12)
C18 C19 1.386(10)
C19 C20 1.513(11)
C20 C21 1.530(11)
C20 C22 1.558(11)
C23 C31 1.408(9)
C23 C24 1.408(9)
C24 C28 1.382(10)
C24 C25 1.523(10)
C25 C27 1.529(12)
C25 C26 1.542(11)
C28 C29 1.386(11)
C29 C30 1.374(11)
C30 C31 1.384(10)
C31 C32 1.523(10)
C32 C33 1.527(10)
C32 C34 1.536(10)
C35 C36 1.516(11)
C35 C37 1.523(9)
C38 C40 1.492(10)
C38 C39 1.556(11)
C41 C42 1.539(10)
C41 C43 1.543(9)
C44 C45 1.536(10)
C45 C46 1.507(10)
C46 C47 1.537(10)
C47 C48 1.515(10)
C49 C50 1.5400(11)
C50 C51 1.5399(10)
C51 C52 1.5400(10)
C52 C53 1.5400(11)
